data_7023607
loop_
_publ_author_name
'Guo, Xiang-Guang'
'Yang, Wen-Bin'
'Wu, Xiao-Yuan'
'Zhang, Qi-Kai'
'Lin, Lang'
'Yu, Rongmin'
'Chen, Hui-Fen'
'Lu, Can-Zhong'

_publ_section_title
;
 Auxiliary ligand-directed synthesis of a series of Cd(ii)/Co(ii)
 coordination polymers with methylenebis(3,5-dimethylpyrazole): syntheses,
 crystal structures, and properties.
;
_journal_issue 42
_journal_name_full 'Dalton transactions (Cambridge, England : 2003)'
_journal_page_first 15106
_journal_page_last 15112
_journal_paper_doi 10.1039/c3dt51574e
_journal_volume 42
_journal_year 2013
_chemical_formula_sum 'C19 H20.2 Cd N4 O4.1'
_chemical_formula_weight 482.59
_chemical_name_systematic
; 
 ? 
;
_space_group_IT_number 2
_symmetry_cell_setting triclinic
_symmetry_space_group_name_Hall '-P 1'
_symmetry_space_group_name_H-M 'P -1'
_atom_sites_solution_hydrogens geom
_atom_sites_solution_primary direct
_atom_sites_solution_secondary difmap
_audit_creation_method SHELXL-97
_cell_angle_alpha 103.223(4)
_cell_angle_beta 109.450(5)
_cell_angle_gamma 96.942(6)
_cell_formula_units_Z 2
_cell_length_a 9.8799(16)
_cell_length_b 10.0359(15)
_cell_length_c 12.070(2)
_cell_measurement_reflns_used 2308
_cell_measurement_temperature 293(2)
_cell_measurement_theta_max 27.4680
_cell_measurement_theta_min 2.1342
_cell_volume 1073.0(3)
_computing_cell_refinement 'CrystalClear (Rigaku Inc., 2007)'
_computing_data_collection 'CrystalClear (Rigaku Inc., 2007)'
_computing_data_reduction 'CrystalClear (Rigaku Inc., 2007)'
_computing_molecular_graphics 'Bruker SHELXTL'
_computing_publication_material 'Bruker SHELXTL'
_computing_structure_refinement 'SHELXL-97 (Sheldrick, 1997)'
_computing_structure_solution 'SHELXS-97 (Sheldrick, 1990)'
_diffrn_ambient_temperature 293(2)
_diffrn_measured_fraction_theta_full 0.984
_diffrn_measured_fraction_theta_max 0.984
_diffrn_measurement_device_type 'SCXmini CCD'
_diffrn_radiation_monochromator graphite
_diffrn_radiation_source 'fine-focus sealed tube'
_diffrn_radiation_type MoK\a
_diffrn_radiation_wavelength 0.71073
_diffrn_reflns_av_R_equivalents 0.0459
_diffrn_reflns_av_sigmaI/netI 0.0722
_diffrn_reflns_limit_h_max 11
_diffrn_reflns_limit_h_min -11
_diffrn_reflns_limit_k_max 11
_diffrn_reflns_limit_k_min -11
_diffrn_reflns_limit_l_max 14
_diffrn_reflns_limit_l_min -14
_diffrn_reflns_number 6994
_diffrn_reflns_theta_full 25.00
_diffrn_reflns_theta_max 25.00
_diffrn_reflns_theta_min 2.13
_exptl_absorpt_coefficient_mu 1.048
_exptl_absorpt_correction_T_max 0.8338
_exptl_absorpt_correction_T_min 0.7946
_exptl_absorpt_correction_type multi-scan
_exptl_crystal_colour yellow
_exptl_crystal_density_diffrn 1.494
_exptl_crystal_density_method 'not measured'
_exptl_crystal_description block
_exptl_crystal_F_000 486
_exptl_crystal_size_max 0.23
_exptl_crystal_size_mid 0.20
_exptl_crystal_size_min 0.18
_refine_diff_density_max 1.156
_refine_diff_density_min -1.163
_refine_diff_density_rms 0.345
_refine_ls_extinction_coef 0.064(6)
_refine_ls_extinction_expression Fc^*^=kFc[1+0.001xFc^2^\l^3^/sin(2\q)]^-1/4^
_refine_ls_extinction_method SHELXL
_refine_ls_goodness_of_fit_ref 1.070
_refine_ls_hydrogen_treatment constr
_refine_ls_matrix_type full
_refine_ls_number_parameters 258
_refine_ls_number_reflns 3724
_refine_ls_number_restraints 0
_refine_ls_restrained_S_all 1.070
_refine_ls_R_factor_all 0.0885
_refine_ls_R_factor_gt 0.0712
_refine_ls_shift/su_max 0.002
_refine_ls_shift/su_mean 0.000
_refine_ls_structure_factor_coef Fsqd
_refine_ls_weighting_details 'calc w=1/[\s^2^(Fo^2^)+(0.1247P)^2^+1.8502P] where P=(Fo^2^+2Fc^2^)/3'
_refine_ls_weighting_scheme calc
_refine_ls_wR_factor_gt 0.1873
_refine_ls_wR_factor_ref 0.2166
_reflns_number_gt 3115
_reflns_number_total 3724
_reflns_threshold_expression >2sigma(I)
_cod_data_source_file c3dt51574e.txt
_cod_data_source_block a
_cod_original_sg_symbol_H-M p-1
_cod_original_formula_sum 'C19 H20.20 Cd N4 O4.10'
_cod_database_code 7023607

loop_
_symmetry_equiv_pos_as_xyz
'x, y, z'
'-x, -y, -z'

loop_
_atom_site_label
_atom_site_type_symbol
_atom_site_fract_x
_atom_site_fract_y
_atom_site_fract_z
_atom_site_U_iso_or_equiv
_atom_site_adp_type
_atom_site_occupancy
_atom_site_symmetry_multiplicity
_atom_site_calc_flag
_atom_site_refinement_flags
Cd1 Cd 0.42531(6) 0.02040(6) 0.33564(5) 0.0511(3) Uani 1 1 d .
O4 O 0.3733(7) 0.8742(6) 0.4343(6) 0.0573(15) Uani 1 1 d .
O3 O 0.3993(7) 0.2384(6) 0.3451(6) 0.0601(15) Uani 1 1 d .
N4 N 0.2536(9) -0.0613(8) 0.1307(7) 0.0575(18) Uani 1 1 d .
O2 O 0.3761(9) 0.7127(7) 0.2768(6) 0.0755(19) Uani 1 1 d .
N3 N 0.2097(9) -0.2032(8) 0.0788(7) 0.0618(19) Uani 1 1 d .
H3D H 0.2281 -0.2624 0.1205 0.074 Uiso 1 1 calc R
O1 O 0.2864(8) 0.1673(6) 0.4578(6) 0.0671(17) Uani 1 1 d .
N2 N 0.3707(7) -0.0027(7) -0.2929(6) 0.0528(16) Uani 1 1 d .
C19 C 0.3533(9) 0.7464(8) 0.3738(8) 0.0518(19) Uani 1 1 d .
C18 C 0.3294(8) 0.5016(8) 0.3922(7) 0.0445(17) Uani 1 1 d .
H18A H 0.3768 0.4805 0.3376 0.053 Uiso 1 1 calc R
N1 N 0.2729(8) 0.0730(7) -0.3400(6) 0.0574(18) Uani 1 1 d .
H1D H 0.2865 0.1291 -0.3814 0.069 Uiso 1 1 calc R
C17 C 0.1364(11) -0.2412(10) -0.0413(8) 0.062(2) Uani 1 1 d .
C16 C 0.2881(8) 0.3989(8) 0.4423(7) 0.0449(17) Uani 1 1 d .
C15 C 0.1698(9) -0.0430(9) -0.2460(8) 0.0525(19) Uani 1 1 d .
C14 C 0.2006(9) -0.0109(9) 0.0352(8) 0.055(2) Uani 1 1 d .
C13 C 0.1547(10) 0.0493(9) -0.3142(8) 0.058(2) Uani 1 1 d .
C12 C 0.3255(9) 0.2602(8) 0.4133(7) 0.0505(19) Uani 1 1 d .
C11 C 0.3011(9) 0.6355(8) 0.4222(7) 0.0470(17) Uani 1 1 d .
C10 C 0.2123(11) 0.4309(9) 0.5203(9) 0.062(2) Uani 1 1 d .
H10A H 0.1829 0.3638 0.5542 0.074 Uiso 1 1 calc R
C9 C 0.0594(10) -0.1036(11) -0.1990(8) 0.061(2) Uani 1 1 d .
H9A H -0.0098 -0.0430 -0.1976 0.074 Uiso 1 1 calc R
H9B H 0.0046 -0.1944 -0.2557 0.074 Uiso 1 1 calc R
C8 C 0.0314(12) 0.1291(13) -0.3521(12) 0.086(3) Uani 1 1 d .
H8A H 0.0531 0.1862 -0.4004 0.129 Uiso 1 1 calc R
H8B H 0.0246 0.1877 -0.2799 0.129 Uiso 1 1 calc R
H8C H -0.0603 0.0634 -0.3994 0.129 Uiso 1 1 calc R
C7 C 0.2263(9) 0.6653(9) 0.5011(8) 0.056(2) Uani 1 1 d .
H7A H 0.2076 0.7543 0.5222 0.068 Uiso 1 1 calc R
C6 C 0.3086(9) -0.0712(9) -0.2330(7) 0.0506(19) Uani 1 1 d .
C5 C 0.1802(11) 0.5644(9) 0.5479(9) 0.067(3) Uani 1 1 d .
H5A H 0.1272 0.5843 0.5982 0.081 Uiso 1 1 calc R
C4 C 0.1273(9) -0.1204(10) -0.0737(8) 0.059(2) Uani 1 1 d .
C3 C 0.3896(11) -0.1652(11) -0.1680(9) 0.070(3) Uani 1 1 d .
H3A H 0.4830 -0.1614 -0.1766 0.105 Uiso 1 1 calc R
H3B H 0.3331 -0.2597 -0.2032 0.105 Uiso 1 1 calc R
H3C H 0.4046 -0.1347 -0.0826 0.105 Uiso 1 1 calc R
C2 C 0.2182(11) 0.1423(10) 0.0480(9) 0.063(2) Uani 1 1 d .
H2A H 0.2851 0.1941 0.1293 0.094 Uiso 1 1 calc R
H2B H 0.1245 0.1675 0.0337 0.094 Uiso 1 1 calc R
H2C H 0.2564 0.1639 -0.0108 0.094 Uiso 1 1 calc R
C1 C 0.0770(15) -0.3930(12) -0.1117(11) 0.098(4) Uani 1 1 d .
H1A H 0.1073 -0.4497 -0.0576 0.146 Uiso 1 1 calc R
H1B H 0.1139 -0.4155 -0.1763 0.146 Uiso 1 1 calc R
H1C H -0.0284 -0.4110 -0.1464 0.146 Uiso 1 1 calc R
O1W O 0.552(8) 0.543(8) 0.161(7) 0.079(19) Uiso 0.10 1 d P
H1WC H 0.4946 0.5848 0.1879 0.095 Uiso 0.10 1 d PR
H1WD H 0.5152 0.5171 0.0835 0.095 Uiso 0.10 1 d PR

loop_
_atom_site_aniso_label
_atom_site_aniso_U_11
_atom_site_aniso_U_22
_atom_site_aniso_U_33
_atom_site_aniso_U_23
_atom_site_aniso_U_13
_atom_site_aniso_U_12
Cd1 0.0646(5) 0.0443(4) 0.0620(5) 0.0259(3) 0.0358(4) 0.0195(3)
O4 0.073(4) 0.039(3) 0.077(4) 0.035(3) 0.036(3) 0.018(3)
O3 0.074(4) 0.046(3) 0.076(4) 0.024(3) 0.038(3) 0.026(3)
N4 0.070(5) 0.063(5) 0.055(4) 0.031(4) 0.031(4) 0.024(4)
O2 0.121(6) 0.059(4) 0.073(4) 0.037(3) 0.055(4) 0.028(4)
N3 0.083(5) 0.047(4) 0.064(5) 0.025(3) 0.033(4) 0.012(4)
O1 0.094(5) 0.050(3) 0.079(4) 0.039(3) 0.042(4) 0.025(3)
N2 0.055(4) 0.058(4) 0.063(4) 0.030(3) 0.032(3) 0.024(3)
C19 0.053(5) 0.044(4) 0.067(5) 0.028(4) 0.023(4) 0.019(4)
C18 0.048(4) 0.043(4) 0.044(4) 0.015(3) 0.019(3) 0.007(3)
N1 0.070(5) 0.059(4) 0.064(4) 0.035(4) 0.036(4) 0.027(4)
C17 0.071(6) 0.071(6) 0.048(5) 0.018(4) 0.029(4) 0.010(5)
C16 0.045(4) 0.043(4) 0.049(4) 0.016(3) 0.019(3) 0.007(3)
C15 0.047(4) 0.060(5) 0.052(5) 0.023(4) 0.017(4) 0.007(4)
C14 0.055(5) 0.068(5) 0.064(5) 0.036(5) 0.035(4) 0.018(4)
C13 0.063(5) 0.064(5) 0.067(6) 0.032(4) 0.034(5) 0.031(4)
C12 0.050(4) 0.039(4) 0.057(5) 0.021(4) 0.009(4) 0.010(3)
C11 0.051(4) 0.040(4) 0.052(4) 0.018(3) 0.018(4) 0.013(3)
C10 0.081(6) 0.054(5) 0.074(6) 0.035(4) 0.044(5) 0.022(5)
C9 0.054(5) 0.086(7) 0.051(5) 0.033(5) 0.020(4) 0.014(5)
C8 0.076(7) 0.097(8) 0.116(9) 0.068(7) 0.041(7) 0.048(6)
C7 0.057(5) 0.044(4) 0.074(6) 0.018(4) 0.029(4) 0.017(4)
C6 0.047(4) 0.061(5) 0.050(5) 0.020(4) 0.023(4) 0.014(4)
C5 0.091(7) 0.046(5) 0.089(7) 0.022(4) 0.060(6) 0.013(5)
C4 0.054(5) 0.078(6) 0.057(5) 0.029(5) 0.030(4) 0.014(4)
C3 0.073(6) 0.082(7) 0.086(7) 0.053(6) 0.043(5) 0.034(5)
C2 0.070(6) 0.064(5) 0.069(6) 0.032(5) 0.034(5) 0.015(5)
C1 0.125(10) 0.077(7) 0.079(8) 0.010(6) 0.043(7) -0.009(7)

loop_
_atom_type_symbol
_atom_type_description
_atom_type_scat_dispersion_real
_atom_type_scat_dispersion_imag
_atom_type_scat_source
C C 0.0033 0.0016 'International Tables Vol C Tables 4.2.6.8 and 6.1.1.4'
H H 0.0000 0.0000 'International Tables Vol C Tables 4.2.6.8 and 6.1.1.4'
N N 0.0061 0.0033 'International Tables Vol C Tables 4.2.6.8 and 6.1.1.4'
O O 0.0106 0.0060 'International Tables Vol C Tables 4.2.6.8 and 6.1.1.4'
Cd Cd -0.8075 1.2024 'International Tables Vol C Tables 4.2.6.8 and 6.1.1.4'

loop_
_geom_angle_atom_site_label_1
_geom_angle_atom_site_label_2
_geom_angle_atom_site_label_3
_geom_angle
_geom_angle_site_symmetry_1
_geom_angle_site_symmetry_3
O4 Cd1 O3 132.3(2) 1_545 .
O4 Cd1 N2 114.4(2) 1_545 2_655
O3 Cd1 N2 105.8(2) . 2_655
O4 Cd1 N4 107.6(2) 1_545 .
O3 Cd1 N4 91.1(2) . .
N2 Cd1 N4 97.1(2) 2_655 .
O4 Cd1 O4 75.6(2) 1_545 2_666
O3 Cd1 O4 86.5(2) . 2_666
N2 Cd1 O4 81.6(2) 2_655 2_666
N4 Cd1 O4 176.83(19) . 2_666
C19 O4 Cd1 112.1(5) . 1_565
C12 O3 Cd1 103.1(5) . .
C14 N4 N3 103.1(7) . .
C14 N4 Cd1 138.3(6) . .
N3 N4 Cd1 117.2(5) . .
C17 N3 N4 113.8(7) . .
C6 N2 N1 104.8(6) . .
C6 N2 Cd1 130.8(5) . 2_655
N1 N2 Cd1 124.0(5) . 2_655
O2 C19 O4 122.2(7) . .
O2 C19 C11 119.6(7) . .
O4 C19 C11 118.2(7) . .
C16 C18 C11 121.5(7) . .
C13 N1 N2 111.2(7) . .
N3 C17 C4 106.2(8) . .
N3 C17 C1 120.6(9) . .
C4 C17 C1 133.1(9) . .
C10 C16 C18 118.4(7) . .
C10 C16 C12 121.3(7) . .
C18 C16 C12 120.3(7) . .
C13 C15 C6 103.9(7) . .
C13 C15 C9 127.7(8) . .
C6 C15 C9 128.4(8) . .
N4 C14 C4 110.8(8) . .
N4 C14 C2 122.7(8) . .
C4 C14 C2 126.5(8) . .
N1 C13 C15 109.3(7) . .
N1 C13 C8 120.8(8) . .
C15 C13 C8 129.8(8) . .
O1 C12 O3 121.4(7) . .
O1 C12 C16 119.9(8) . .
O3 C12 C16 118.6(7) . .
C7 C11 C18 119.1(7) . .
C7 C11 C19 120.0(7) . .
C18 C11 C19 120.9(7) . .
C16 C10 C5 120.2(8) . .
C4 C9 C15 113.7(7) . .
C5 C7 C11 120.4(8) . .
N2 C6 C15 110.8(7) . .
N2 C6 C3 118.8(7) . .
C15 C6 C3 130.3(7) . .
C7 C5 C10 120.4(8) . .
C17 C4 C14 106.0(8) . .
C17 C4 C9 128.2(9) . .
C14 C4 C9 125.7(9) . .

loop_
_geom_bond_atom_site_label_1
_geom_bond_atom_site_label_2
_geom_bond_distance
_geom_bond_site_symmetry_2
Cd1 O4 2.204(5) 1_545
Cd1 O3 2.215(5) .
Cd1 N2 2.257(6) 2_655
Cd1 N4 2.369(7) .
Cd1 O4 2.694(6) 2_666
O4 C19 1.277(10) .
O4 Cd1 2.204(5) 1_565
O3 C12 1.271(10) .
N4 C14 1.336(10) .
N4 N3 1.368(10) .
O2 C19 1.244(10) .
N3 C17 1.324(11) .
O1 C12 1.259(10) .
N2 C6 1.340(10) .
N2 N1 1.358(9) .
N2 Cd1 2.257(6) 2_655
C19 C11 1.485(11) .
C18 C16 1.393(10) .
C18 C11 1.397(10) .
N1 C13 1.314(11) .
C17 C4 1.360(13) .
C17 C1 1.499(14) .
C16 C10 1.393(11) .
C16 C12 1.478(11) .
C15 C13 1.363(11) .
C15 C6 1.399(11) .
C15 C9 1.514(11) .
C14 C4 1.405(13) .
C14 C2 1.492(12) .
C13 C8 1.538(12) .
C11 C7 1.391(11) .
C10 C5 1.405(12) .
C9 C4 1.495(12) .
C7 C5 1.369(12) .
C6 C3 1.500(11) .
